data_1509726
loop_
_publ_author_name
'Palenzona, A.'

_publ_section_title
;
 The ytterbium-silver system
;
_journal_name_full 'Journal of the Less-Common Metals'
_journal_page_first 443
_journal_page_last 446
_journal_paper_doi 10.1016/0022-5088(70)90049-4
_journal_volume 21
_journal_year 1970
_chemical_formula_sum 'Ag2 Yb'
_space_group_IT_number 74
_symmetry_space_group_name_Hall '-I 2b 2'
_symmetry_space_group_name_H-M 'I m m a'
_cell_angle_alpha 90
_cell_angle_beta 90
_cell_angle_gamma 90
_cell_formula_units_Z 4
_cell_length_a 4.671
_cell_length_b 7.204
_cell_length_c 8.178
_cell_volume 275.189
_citation_journal_id_ASTM JCOMAH
_cod_data_source_file silver2-3_203.cif
_cod_data_source_block Ag2Yb1
_cod_original_cell_volume 275.1888
_cod_original_formula_sum 'Ag2 Yb1'
_cod_database_code 1509726

loop_
_symmetry_equiv_pos_as_xyz
x,y,z
-x,-y+1/2,z
x,-y,-z
-x,y+1/2,-z
-x,-y,-z
x,y-1/2,-z
-x,y,z
x,-y-1/2,z
x+1/2,y+1/2,z+1/2
-x+1/2,-y+1,z+1/2
x+1/2,-y+1/2,-z+1/2
-x+1/2,y+1,-z+1/2
-x+1/2,-y+1/2,-z+1/2
x+1/2,y,-z+1/2
-x+1/2,y+1/2,z+1/2
x+1/2,-y,z+1/2

loop_
_atom_site_label
_atom_site_type_symbol
_atom_site_fract_x
_atom_site_fract_y
_atom_site_fract_z
_atom_site_occupancy
_atom_site_U_iso_or_equiv
Ag1 Ag 0 0.06 0.17 1 0.0
Yb1 Yb 0 0.25 0.64 1 0.0
